data_7031667
loop_
_publ_author_name
'Cheisson, Thibault'
'Auffrant, Audrey'

_publ_section_title
;
 Versatile coordination chemistry of a
 bis(methyliminophosphoranyl)pyridine ligand on copper centres.
;
_journal_issue 35
_journal_name_full 'Dalton transactions (Cambridge, England : 2003)'
_journal_page_first 13399
_journal_page_last 13409
_journal_paper_doi 10.1039/c4dt01794c
_journal_volume 43
_journal_year 2014
_chemical_formula_moiety 'C86 H74 Cu2 N6 P4, 2(F6 P)'
_chemical_formula_sum 'C86 H74 Cu2 F12 N6 P6'
_chemical_formula_weight 1732.41
_chemical_name_systematic
;
 ?
;
_space_group_crystal_system triclinic
_space_group_IT_number 2
_space_group_name_Hall '-P 1'
_space_group_name_H-M_alt 'P -1'
_symmetry_space_group_name_Hall '-P 1'
_symmetry_space_group_name_H-M 'P -1'
_atom_sites_solution_hydrogens geom
_audit_creation_method SHELXL-2013
_cell_angle_alpha 97.350(1)
_cell_angle_beta 95.160(1)
_cell_angle_gamma 116.043(1)
_cell_formula_units_Z 2
_cell_length_a 12.216(1)
_cell_length_b 13.441(1)
_cell_length_c 27.368(1)
_cell_measurement_reflns_used 9808
_cell_measurement_temperature 150.0(1)
_cell_measurement_theta_max 30.51
_cell_measurement_theta_min 2.43
_cell_volume 3950.1(5)
_computing_cell_refinement 'Bruker SAINT'
_computing_data_collection 'Bruker APEX2'
_computing_data_reduction 'Bruker SAINT'
_computing_structure_refinement 'SHELXL-2013 (Sheldrick, 2013)'
_computing_structure_solution 'SIR97 (Altomare et al., 1999)'
_diffrn_ambient_temperature 150.0(1)
_diffrn_measured_fraction_theta_full 0.998
_diffrn_measured_fraction_theta_max 0.996
_diffrn_measurement_device_type KappaCCD
_diffrn_measurement_method 'phi and omega scans'
_diffrn_radiation_type MoK\a
_diffrn_radiation_wavelength 0.71069
_diffrn_reflns_av_R_equivalents 0.0389
_diffrn_reflns_av_unetI/netI 0.0373
_diffrn_reflns_Laue_measured_fraction_full 0.998
_diffrn_reflns_Laue_measured_fraction_max 0.996
_diffrn_reflns_limit_h_max 15
_diffrn_reflns_limit_h_min -15
_diffrn_reflns_limit_k_max 16
_diffrn_reflns_limit_k_min -17
_diffrn_reflns_limit_l_max 34
_diffrn_reflns_limit_l_min -35
_diffrn_reflns_number 62056
_diffrn_reflns_point_group_measured_fraction_full 0.998
_diffrn_reflns_point_group_measured_fraction_max 0.996
_diffrn_reflns_theta_full 25.240
_diffrn_reflns_theta_max 27.483
_diffrn_reflns_theta_min 2.948
_exptl_absorpt_coefficient_mu 0.739
_exptl_absorpt_correction_T_max 0.746
_exptl_absorpt_correction_T_min 0.6878
_exptl_absorpt_correction_type multi-scan
_exptl_absorpt_process_details SADABS
_exptl_crystal_colour Yellow
_exptl_crystal_density_diffrn 1.457
_exptl_crystal_description Block
_exptl_crystal_F_000 1776
_exptl_crystal_size_max 0.360
_exptl_crystal_size_mid 0.200
_exptl_crystal_size_min 0.140
_refine_diff_density_max 0.645
_refine_diff_density_min -0.410
_refine_diff_density_rms 0.056
_refine_ls_extinction_method none
_refine_ls_goodness_of_fit_ref 1.024
_refine_ls_hydrogen_treatment constr
_refine_ls_matrix_type full
_refine_ls_number_parameters 1101
_refine_ls_number_reflns 18067
_refine_ls_number_restraints 0
_refine_ls_restrained_S_all 1.024
_refine_ls_R_factor_all 0.0484
_refine_ls_R_factor_gt 0.0362
_refine_ls_shift/su_max 0.002
_refine_ls_shift/su_mean 0.000
_refine_ls_structure_factor_coef Fsqd
_refine_ls_weighting_details 'w=1/[\s^2^(Fo^2^)+(0.0408P)^2^+2.0942P] where P=(Fo^2^+2Fc^2^)/3'
_refine_ls_weighting_scheme calc
_refine_ls_wR_factor_gt 0.0879
_refine_ls_wR_factor_ref 0.0948
_reflns_Friedel_coverage 0.000
_reflns_number_gt 14730
_reflns_number_total 18067
_reflns_threshold_expression 'I > 2\s(I)'
_cod_data_source_file c4dt01794c2.cif
_cod_data_source_block tc269
_cod_depositor_comments 'Adding full bibliography for 7031666--7031670.cif.'
_cod_database_code 7031667
_shelx_space_group_comment
;
The symmetry employed for this shelxl refinement is uniquely defined
by the following loop, which should always be used as a source of
symmetry information in preference to the above space-group names.
They are only intended as comments.
;
_shelx_estimated_absorpt_t_min 0.777
_shelx_estimated_absorpt_t_max 0.904
_shelxl_version_number 2013-4

loop_
_space_group_symop_operation_xyz
'x, y, z'
'-x, -y, -z'

loop_
_atom_site_label
_atom_site_type_symbol
_atom_site_fract_x
_atom_site_fract_y
_atom_site_fract_z
_atom_site_U_iso_or_equiv
_atom_site_adp_type
_atom_site_occupancy
_atom_site_site_symmetry_order
_atom_site_calc_flag
_atom_site_refinement_flags_posn
_atom_site_refinement_flags_adp
_atom_site_refinement_flags_occupancy
_atom_site_disorder_assembly
_atom_site_disorder_group
Cu1 Cu 0.48274(2) 0.83551(2) 0.18067(2) 0.02328(6) Uani 1 1 d . . . . .
Cu2 Cu 0.58330(2) 0.83736(2) 0.28053(2) 0.02442(6) Uani 1 1 d . . . . .
P1 P 0.34249(4) 0.97009(4) 0.17833(2) 0.02382(10) Uani 1 1 d . . . . .
P2 P 0.71037(5) 0.67596(4) 0.32154(2) 0.02398(10) Uani 1 1 d . . . . .
P3 P 0.54782(4) 0.70457(4) 0.09567(2) 0.02351(10) Uani 1 1 d . . . . .
P4 P 0.59262(5) 0.99966(4) 0.38909(2) 0.02297(10) Uani 1 1 d . . . . .
N1 N 0.39187(14) 0.90257(13) 0.20987(6) 0.0241(3) Uani 1 1 d . . . . .
N2 N 0.60713(15) 0.69209(13) 0.28938(6) 0.0259(3) Uani 1 1 d . . . . .
N3 N 0.40504(14) 0.72229(13) 0.26034(6) 0.0240(3) Uani 1 1 d . . . . .
N4 N 0.58185(14) 0.78279(13) 0.14936(6) 0.0232(3) Uani 1 1 d . . . . .
N5 N 0.62553(15) 0.98352(12) 0.33451(6) 0.0254(3) Uani 1 1 d . . . . .
N6 N 0.71719(14) 0.94717(12) 0.24923(6) 0.0228(3) Uani 1 1 d . . . . .
C1 C 0.38316(19) 0.61484(16) 0.25890(7) 0.0283(4) Uani 1 1 d . . . . .
C2 C 0.2648(2) 0.52775(19) 0.25150(10) 0.0447(6) Uani 1 1 d . . . . .
H2 H 0.2518 0.4523 0.2500 0.054 Uiso 1 1 calc R U . . .
C3 C 0.1659(2) 0.5508(2) 0.24627(12) 0.0563(7) Uani 1 1 d . . . . .
H3 H 0.0838 0.4919 0.2417 0.068 Uiso 1 1 calc R U . . .
C4 C 0.1880(2) 0.6614(2) 0.24784(10) 0.0452(6) Uani 1 1 d . . . . .
H4 H 0.1211 0.6794 0.2444 0.054 Uiso 1 1 calc R U . . .
C5 C 0.30745(18) 0.74489(17) 0.25440(7) 0.0287(4) Uani 1 1 d . . . . .
C6 C 0.33814(19) 0.86611(17) 0.25468(7) 0.0289(4) Uani 1 1 d . . . . .
H6A H 0.2623 0.8755 0.2553 0.035 Uiso 1 1 calc R U . . .
H6B H 0.3978 0.9139 0.2851 0.035 Uiso 1 1 calc R U . . .
C7 C 0.4929(2) 0.59177(16) 0.26491(8) 0.0328(5) Uani 1 1 d . . . . .
H7A H 0.4759 0.5318 0.2849 0.039 Uiso 1 1 calc R U . . .
H7B H 0.5049 0.5637 0.2316 0.039 Uiso 1 1 calc R U . . .
C8 C 0.19235(18) 0.8832(2) 0.14073(8) 0.0353(5) Uani 1 1 d . . . . .
C9 C 0.1235(2) 0.9294(3) 0.11782(9) 0.0508(7) Uani 1 1 d . . . . .
H9 H 0.1519 1.0086 0.1233 0.061 Uiso 1 1 calc R U . . .
C10 C 0.0117(3) 0.8564(4) 0.08661(11) 0.0744(11) Uani 1 1 d . . . . .
H10 H -0.0355 0.8864 0.0701 0.089 Uiso 1 1 calc R U . . .
C11 C -0.0305(3) 0.7418(4) 0.07960(12) 0.0808(12) Uani 1 1 d . . . . .
H11 H -0.1062 0.6935 0.0580 0.097 Uiso 1 1 calc R U . . .
C12 C 0.0344(2) 0.6967(3) 0.10304(11) 0.0675(9) Uani 1 1 d . . . . .
H12 H 0.0029 0.6172 0.0986 0.081 Uiso 1 1 calc R U . . .
C13 C 0.1470(2) 0.7669(2) 0.13352(9) 0.0439(6) Uani 1 1 d . . . . .
H13 H 0.1931 0.7353 0.1495 0.053 Uiso 1 1 calc R U . . .
C14 C 0.33040(18) 1.08467(17) 0.21534(7) 0.0277(4) Uani 1 1 d . . . . .
C15 C 0.4320(2) 1.18975(18) 0.22752(9) 0.0386(5) Uani 1 1 d . . . . .
H15 H 0.5065 1.2013 0.2156 0.046 Uiso 1 1 calc R U . . .
C16 C 0.4256(3) 1.2783(2) 0.25702(10) 0.0489(6) Uani 1 1 d . . . . .
H16 H 0.4955 1.3504 0.2652 0.059 Uiso 1 1 calc R U . . .
C17 C 0.3171(3) 1.2613(2) 0.27453(9) 0.0479(6) Uani 1 1 d . . . . .
H17 H 0.3124 1.3221 0.2946 0.057 Uiso 1 1 calc R U . . .
C18 C 0.2163(2) 1.1572(2) 0.26311(9) 0.0430(6) Uani 1 1 d . . . . .
H18 H 0.1423 1.1459 0.2755 0.052 Uiso 1 1 calc R U . . .
C19 C 0.2218(2) 1.0681(2) 0.23346(8) 0.0369(5) Uani 1 1 d . . . . .
H19 H 0.1517 0.9961 0.2255 0.044 Uiso 1 1 calc R U . . .
C20 C 0.45266(17) 1.03301(16) 0.13827(7) 0.0259(4) Uani 1 1 d . . . . .
C21 C 0.57820(18) 1.07477(16) 0.15648(8) 0.0288(4) Uani 1 1 d . . . . .
H21 H 0.6036 1.0659 0.1888 0.035 Uiso 1 1 calc R U . . .
C22 C 0.6654(2) 1.12898(18) 0.12759(8) 0.0351(5) Uani 1 1 d . . . . .
H22 H 0.7508 1.1580 0.1402 0.042 Uiso 1 1 calc R U . . .
C23 C 0.6287(2) 1.14109(19) 0.08043(9) 0.0388(5) Uani 1 1 d . . . . .
H23 H 0.6889 1.1775 0.0605 0.047 Uiso 1 1 calc R U . . .
C24 C 0.5045(2) 1.10029(18) 0.06218(8) 0.0369(5) Uani 1 1 d . . . . .
H24 H 0.4795 1.1089 0.0298 0.044 Uiso 1 1 calc R U . . .
C25 C 0.41680(19) 1.04711(17) 0.09109(7) 0.0307(4) Uani 1 1 d . . . . .
H25 H 0.3317 1.0201 0.0786 0.037 Uiso 1 1 calc R U . . .
C26 C 0.73824(19) 0.56086(16) 0.29412(8) 0.0310(4) Uani 1 1 d . . . . .
C27 C 0.7591(2) 0.4902(2) 0.32221(10) 0.0463(6) Uani 1 1 d . . . . .
H27 H 0.7520 0.4971 0.3566 0.056 Uiso 1 1 calc R U . . .
C28 C 0.7904(3) 0.4095(2) 0.30019(12) 0.0619(8) Uani 1 1 d . . . . .
H28 H 0.8059 0.3620 0.3197 0.074 Uiso 1 1 calc R U . . .
C29 C 0.7992(3) 0.3978(2) 0.25054(11) 0.0576(7) Uani 1 1 d . . . . .
H29 H 0.8209 0.3425 0.2357 0.069 Uiso 1 1 calc R U . . .
C30 C 0.7767(3) 0.4655(2) 0.22223(10) 0.0541(7) Uani 1 1 d . . . . .
H30 H 0.7821 0.4566 0.1877 0.065 Uiso 1 1 calc R U . . .
C31 C 0.7461(2) 0.5471(2) 0.24362(9) 0.0447(6) Uani 1 1 d . . . . .
H31 H 0.7305 0.5938 0.2237 0.054 Uiso 1 1 calc R U . . .
C32 C 0.85619(18) 0.80036(16) 0.33010(7) 0.0266(4) Uani 1 1 d . . . . .
C33 C 0.9636(2) 0.7956(2) 0.32028(9) 0.0423(5) Uani 1 1 d . . . . .
H33 H 0.9602 0.7254 0.3068 0.051 Uiso 1 1 calc R U . . .
C34 C 1.0755(2) 0.8923(2) 0.33000(10) 0.0513(6) Uani 1 1 d . . . . .
H34 H 1.1486 0.8880 0.3236 0.062 Uiso 1 1 calc R U . . .
C35 C 1.0812(2) 0.9949(2) 0.34886(9) 0.0434(5) Uani 1 1 d . . . . .
H35 H 1.1577 1.0615 0.3548 0.052 Uiso 1 1 calc R U . . .
C36 C 0.9755(2) 1.00044(18) 0.35898(9) 0.0399(5) Uani 1 1 d . . . . .
H36 H 0.9792 1.0710 0.3722 0.048 Uiso 1 1 calc R U . . .
C37 C 0.86409(19) 0.90397(17) 0.35001(8) 0.0340(5) Uani 1 1 d . . . . .
H37 H 0.7919 0.9085 0.3576 0.041 Uiso 1 1 calc R U . . .
C38 C 0.68321(18) 0.65393(15) 0.38392(7) 0.0265(4) Uani 1 1 d . . . . .
C39 C 0.7794(2) 0.68113(18) 0.42273(8) 0.0361(5) Uani 1 1 d . . . . .
H39 H 0.8622 0.7112 0.4166 0.043 Uiso 1 1 calc R U . . .
C40 C 0.7546(2) 0.66444(19) 0.47015(8) 0.0418(5) Uani 1 1 d . . . . .
H40 H 0.8204 0.6821 0.4964 0.050 Uiso 1 1 calc R U . . .
C41 C 0.6353(2) 0.62234(17) 0.47945(8) 0.0388(5) Uani 1 1 d . . . . .
H41 H 0.6191 0.6124 0.5123 0.047 Uiso 1 1 calc R U . . .
C42 C 0.5389(2) 0.59441(17) 0.44149(8) 0.0351(5) Uani 1 1 d . . . . .
H42 H 0.4565 0.5651 0.4480 0.042 Uiso 1 1 calc R U . . .
C43 C 0.56266(19) 0.60921(16) 0.39384(8) 0.0295(4) Uani 1 1 d . . . . .
H43 H 0.4961 0.5887 0.3676 0.035 Uiso 1 1 calc R U . . .
C44 C 0.76981(18) 1.05417(15) 0.27422(7) 0.0265(4) Uani 1 1 d . . . . .
C45 C 0.86785(18) 1.14015(16) 0.25934(8) 0.0301(4) Uani 1 1 d . . . . .
H45 H 0.9012 1.2155 0.2770 0.036 Uiso 1 1 calc R U . . .
C46 C 0.91598(18) 1.11500(18) 0.21891(8) 0.0347(5) Uani 1 1 d . . . . .
H46 H 0.9839 1.1724 0.2085 0.042 Uiso 1 1 calc R U . . .
C47 C 0.86403(17) 1.00448(18) 0.19351(8) 0.0315(4) Uani 1 1 d . . . . .
H47 H 0.8971 0.9849 0.1658 0.038 Uiso 1 1 calc R U . . .
C48 C 0.76376(16) 0.92318(16) 0.20884(7) 0.0241(4) Uani 1 1 d . . . . .
C49 C 0.69863(17) 0.80313(16) 0.18074(7) 0.0249(4) Uani 1 1 d . . . . .
H49A H 0.7530 0.7887 0.1592 0.030 Uiso 1 1 calc R U . . .
H49B H 0.6797 0.7508 0.2047 0.030 Uiso 1 1 calc R U . . .
C50 C 0.7231(3) 1.08133(17) 0.32043(9) 0.0471(6) Uani 1 1 d . . . . .
H50A H 0.7932 1.1181 0.3485 0.057 Uiso 1 1 calc R U . . .
H50B H 0.6914 1.1361 0.3151 0.057 Uiso 1 1 calc R U . . .
C51 C 0.65165(17) 0.77266(16) 0.05381(7) 0.0262(4) Uani 1 1 d . . . . .
C52 C 0.71999(18) 0.88962(16) 0.06561(7) 0.0281(4) Uani 1 1 d . . . . .
H52 H 0.7160 0.9295 0.0961 0.034 Uiso 1 1 calc R U . . .
C53 C 0.7936(2) 0.94794(19) 0.03319(8) 0.0363(5) Uani 1 1 d . . . . .
H53 H 0.8393 1.0278 0.0412 0.044 Uiso 1 1 calc R U . . .
C54 C 0.8007(2) 0.8900(2) -0.01079(8) 0.0420(5) Uani 1 1 d . . . . .
H54 H 0.8536 0.9299 -0.0325 0.050 Uiso 1 1 calc R U . . .
C55 C 0.7312(2) 0.7743(2) -0.02357(8) 0.0427(5) Uani 1 1 d . . . . .
H55 H 0.7355 0.7350 -0.0542 0.051 Uiso 1 1 calc R U . . .
C56 C 0.6555(2) 0.71575(19) 0.00816(7) 0.0355(5) Uani 1 1 d . . . . .
H56 H 0.6060 0.6365 -0.0011 0.043 Uiso 1 1 calc R U . . .
C57 C 0.54492(18) 0.57087(16) 0.10044(7) 0.0287(4) Uani 1 1 d . . . . .
C58 C 0.4594(2) 0.50483(17) 0.12791(8) 0.0349(5) Uani 1 1 d . . . . .
H58 H 0.4027 0.5284 0.1403 0.042 Uiso 1 1 calc R U . . .
C59 C 0.4567(2) 0.40490(19) 0.13718(8) 0.0425(5) Uani 1 1 d . . . . .
H59 H 0.3980 0.3599 0.1558 0.051 Uiso 1 1 calc R U . . .
C60 C 0.5390(3) 0.37094(19) 0.11947(9) 0.0482(6) Uani 1 1 d . . . . .
H60 H 0.5373 0.3026 0.1260 0.058 Uiso 1 1 calc R U . . .
C61 C 0.6236(3) 0.4353(2) 0.09240(10) 0.0474(6) Uani 1 1 d . . . . .
H61 H 0.6795 0.4108 0.0800 0.057 Uiso 1 1 calc R U . . .
C62 C 0.6281(2) 0.53575(18) 0.08307(9) 0.0385(5) Uani 1 1 d . . . . .
H62 H 0.6880 0.5806 0.0648 0.046 Uiso 1 1 calc R U . . .
C63 C 0.39954(17) 0.67989(17) 0.06509(7) 0.0276(4) Uani 1 1 d . . . . .
C64 C 0.38525(19) 0.77401(18) 0.05632(7) 0.0318(4) Uani 1 1 d . . . . .
H64 H 0.4504 0.8477 0.0687 0.038 Uiso 1 1 calc R U . . .
C65 C 0.2761(2) 0.7600(2) 0.02952(8) 0.0401(5) Uani 1 1 d . . . . .
H65 H 0.2660 0.8240 0.0239 0.048 Uiso 1 1 calc R U . . .
C66 C 0.1821(2) 0.6528(2) 0.01093(8) 0.0453(6) Uani 1 1 d . . . . .
H66 H 0.1078 0.6433 -0.0078 0.054 Uiso 1 1 calc R U . . .
C67 C 0.1955(2) 0.5602(2) 0.01941(9) 0.0468(6) Uani 1 1 d . . . . .
H67 H 0.1300 0.4868 0.0067 0.056 Uiso 1 1 calc R U . . .
C68 C 0.3042(2) 0.57252(19) 0.04644(8) 0.0375(5) Uani 1 1 d . . . . .
H68 H 0.3131 0.5080 0.0521 0.045 Uiso 1 1 calc R U . . .
C69 C 0.44484(18) 0.88684(16) 0.39168(7) 0.0258(4) Uani 1 1 d . . . . .
C70 C 0.4237(2) 0.77640(16) 0.37587(7) 0.0307(4) Uani 1 1 d . . . . .
H70 H 0.4865 0.7622 0.3633 0.037 Uiso 1 1 calc R U . . .
C71 C 0.3117(2) 0.68724(18) 0.37834(8) 0.0399(5) Uani 1 1 d . . . . .
H71 H 0.2975 0.6120 0.3673 0.048 Uiso 1 1 calc R U . . .
C72 C 0.2204(2) 0.7074(2) 0.39688(9) 0.0467(6) Uani 1 1 d . . . . .
H72 H 0.1433 0.6461 0.3983 0.056 Uiso 1 1 calc R U . . .
C73 C 0.2412(2) 0.8159(2) 0.41319(10) 0.0474(6) Uani 1 1 d . . . . .
H73 H 0.1785 0.8294 0.4262 0.057 Uiso 1 1 calc R U . . .
C74 C 0.3529(2) 0.90603(19) 0.41082(8) 0.0379(5) Uani 1 1 d . . . . .
H74 H 0.3665 0.9810 0.4223 0.046 Uiso 1 1 calc R U . . .
C75 C 0.58388(19) 1.12970(16) 0.40707(7) 0.0286(4) Uani 1 1 d . . . . .
C76 C 0.5269(3) 1.1658(2) 0.37229(9) 0.0478(6) Uani 1 1 d . . . . .
H76 H 0.4945 1.1229 0.3394 0.057 Uiso 1 1 calc R U . . .
C77 C 0.5172(3) 1.2637(3) 0.38531(11) 0.0651(8) Uani 1 1 d . . . . .
H77 H 0.4768 1.2873 0.3615 0.078 Uiso 1 1 calc R U . . .
C78 C 0.5657(3) 1.3275(2) 0.43262(12) 0.0646(8) Uani 1 1 d . . . . .
H78 H 0.5598 1.3955 0.4412 0.078 Uiso 1 1 calc R U . . .
C79 C 0.6224(3) 1.2929(2) 0.46736(11) 0.0574(7) Uani 1 1 d . . . . .
H79 H 0.6561 1.3372 0.5000 0.069 Uiso 1 1 calc R U . . .
C80 C 0.6304(2) 1.19359(18) 0.45494(8) 0.0410(5) Uani 1 1 d . . . . .
H80 H 0.6680 1.1689 0.4793 0.049 Uiso 1 1 calc R U . . .
C81 C 0.69874(18) 0.99960(16) 0.43972(7) 0.0274(4) Uani 1 1 d . . . . .
C82 C 0.6642(2) 0.91835(17) 0.46985(8) 0.0341(5) Uani 1 1 d . . . . .
H82 H 0.5818 0.8598 0.4642 0.041 Uiso 1 1 calc R U . . .
C83 C 0.7494(2) 0.9225(2) 0.50798(8) 0.0430(6) Uani 1 1 d . . . . .
H83 H 0.7250 0.8673 0.5286 0.052 Uiso 1 1 calc R U . . .
C84 C 0.8692(2) 1.0063(2) 0.51613(9) 0.0481(6) Uani 1 1 d . . . . .
H84 H 0.9275 1.0086 0.5422 0.058 Uiso 1 1 calc R U . . .
C85 C 0.9042(2) 1.0862(2) 0.48664(10) 0.0504(6) Uani 1 1 d . . . . .
H85 H 0.9872 1.1437 0.4923 0.061 Uiso 1 1 calc R U . . .
C86 C 0.8205(2) 1.0843(2) 0.44875(8) 0.0393(5) Uani 1 1 d . . . . .
H86 H 0.8458 1.1408 0.4288 0.047 Uiso 1 1 calc R U . . .
P5 P 0.14628(6) 0.35645(5) 0.38534(2) 0.03848(14) Uani 1 1 d . . . . .
F1A F 0.0389(5) 0.2896(3) 0.4137(3) 0.0707(14) Uani 0.717(14) 1 d . . P A 1
F2A F 0.2210(5) 0.2935(5) 0.40820(15) 0.0624(12) Uani 0.717(14) 1 d . . P A 1
F3A F 0.2639(5) 0.4240(4) 0.3602(2) 0.0579(13) Uani 0.717(14) 1 d . . P A 1
F4A F 0.0861(3) 0.4278(4) 0.36183(19) 0.0614(12) Uani 0.717(14) 1 d . . P A 1
F5A F 0.2103(6) 0.4543(6) 0.4349(3) 0.0453(11) Uani 0.717(14) 1 d . . P A 1
F6A F 0.0953(3) 0.2592(2) 0.33673(13) 0.0468(11) Uani 0.717(14) 1 d . . P A 1
F1B F -0.0039(12) 0.2900(9) 0.3907(6) 0.068(3) Uani 0.283(14) 1 d . . P A 2
F2B F 0.168(2) 0.2708(12) 0.4051(6) 0.118(6) Uani 0.283(14) 1 d . . P A 2
F3B F 0.2746(12) 0.4195(14) 0.3699(8) 0.095(6) Uani 0.283(14) 1 d . . P A 2
F4B F 0.073(2) 0.397(2) 0.3582(9) 0.194(11) Uani 0.283(14) 1 d . . P A 2
F5B F 0.1706(19) 0.4471(17) 0.4299(8) 0.069(5) Uani 0.283(14) 1 d . . P A 2
F6B F 0.0870(18) 0.284(2) 0.3344(8) 0.200(11) Uani 0.283(14) 1 d . . P A 2
P6 P 0.04218(7) 0.31889(8) 0.11026(3) 0.0724(3) Uani 1 1 d . . . . .
F7 F -0.0003(2) 0.32161(19) 0.16303(8) 0.1046(7) Uani 1 1 d . . . . .
F8 F 0.0826(2) 0.3202(2) 0.05663(8) 0.0989(7) Uani 1 1 d . . . . .
F9A F -0.0943(3) 0.2334(3) 0.07828(19) 0.0812(14) Uani 0.608(7) 1 d . . P B 1
F10A F 0.0216(6) 0.4188(3) 0.10011(14) 0.0842(16) Uani 0.608(7) 1 d . . P B 1
F11A F 0.1789(3) 0.3811(6) 0.1290(2) 0.117(2) Uani 0.608(7) 1 d . . P B 1
F12A F 0.0558(5) 0.1990(4) 0.10909(15) 0.0996(17) Uani 0.608(7) 1 d . . P B 1
F9B F -0.0542(7) 0.2019(5) 0.1051(3) 0.092(3) Uani 0.392(7) 1 d . . P B 2
F10B F -0.0622(8) 0.3635(10) 0.1007(3) 0.119(3) Uani 0.392(7) 1 d . . P B 2
F11B F 0.1409(7) 0.4633(6) 0.1337(2) 0.108(3) Uani 0.392(7) 1 d . . P B 2
F12B F 0.1411(7) 0.2977(11) 0.1373(4) 0.132(4) Uani 0.392(7) 1 d . . P B 2

loop_
_atom_site_aniso_label
_atom_site_aniso_U_11
_atom_site_aniso_U_22
_atom_site_aniso_U_33
_atom_site_aniso_U_23
_atom_site_aniso_U_13
_atom_site_aniso_U_12
Cu1 0.02278(11) 0.02641(12) 0.02389(12) 0.00356(9) 0.00464(9) 0.01427(9)
Cu2 0.02788(12) 0.01880(11) 0.02642(12) 0.00386(9) 0.00607(9) 0.01031(9)
P1 0.0218(2) 0.0301(2) 0.0249(2) 0.00864(19) 0.00479(19) 0.01553(19)
P2 0.0296(2) 0.0217(2) 0.0245(2) 0.00518(18) 0.00400(19) 0.01493(19)
P3 0.0249(2) 0.0237(2) 0.0203(2) 0.00017(18) 0.00189(18) 0.01101(19)
P4 0.0308(2) 0.0194(2) 0.0216(2) 0.00280(17) 0.00507(19) 0.01406(19)
N1 0.0263(8) 0.0285(8) 0.0253(8) 0.0096(6) 0.0081(6) 0.0176(7)
N2 0.0321(8) 0.0212(7) 0.0266(8) 0.0037(6) 0.0007(7) 0.0152(7)
N3 0.0279(8) 0.0229(7) 0.0228(8) 0.0061(6) 0.0048(6) 0.0124(6)
N4 0.0232(8) 0.0278(8) 0.0198(7) 0.0004(6) 0.0013(6) 0.0142(6)
N5 0.0344(9) 0.0192(7) 0.0220(8) 0.0030(6) 0.0075(7) 0.0115(7)
N6 0.0251(8) 0.0230(7) 0.0205(8) 0.0033(6) 0.0024(6) 0.0115(6)
C1 0.0343(10) 0.0229(9) 0.0253(10) 0.0043(7) 0.0000(8) 0.0118(8)
C2 0.0411(13) 0.0259(10) 0.0576(15) 0.0118(10) -0.0013(11) 0.0076(9)
C3 0.0304(12) 0.0397(13) 0.086(2) 0.0220(14) 0.0035(13) 0.0031(10)
C4 0.0279(11) 0.0475(13) 0.0637(16) 0.0228(12) 0.0097(11) 0.0165(10)
C5 0.0292(10) 0.0338(10) 0.0291(10) 0.0127(8) 0.0097(8) 0.0169(8)
C6 0.0346(11) 0.0365(10) 0.0293(10) 0.0142(8) 0.0133(8) 0.0247(9)
C7 0.0416(12) 0.0227(9) 0.0325(11) -0.0017(8) -0.0043(9) 0.0170(9)
C8 0.0216(10) 0.0567(14) 0.0279(10) 0.0098(9) 0.0051(8) 0.0174(9)
C9 0.0328(12) 0.090(2) 0.0410(13) 0.0220(13) 0.0066(10) 0.0351(13)
C10 0.0390(15) 0.147(4) 0.0476(17) 0.028(2) 0.0019(13) 0.050(2)
C11 0.0264(14) 0.121(3) 0.060(2) 0.007(2) -0.0006(13) 0.0061(17)
C12 0.0358(14) 0.078(2) 0.0509(17) -0.0023(15) 0.0083(13) -0.0038(14)
C13 0.0293(11) 0.0506(14) 0.0369(12) 0.0031(10) 0.0073(9) 0.0061(10)
C14 0.0343(10) 0.0337(10) 0.0281(10) 0.0143(8) 0.0083(8) 0.0243(9)
C15 0.0462(13) 0.0344(11) 0.0448(13) 0.0132(10) 0.0196(10) 0.0233(10)
C16 0.0650(16) 0.0321(11) 0.0572(16) 0.0108(11) 0.0257(13) 0.0252(12)
C17 0.0793(18) 0.0452(13) 0.0481(14) 0.0191(11) 0.0282(13) 0.0482(14)
C18 0.0545(14) 0.0591(15) 0.0421(13) 0.0225(11) 0.0218(11) 0.0437(13)
C19 0.0398(12) 0.0474(13) 0.0387(12) 0.0164(10) 0.0142(10) 0.0296(10)
C20 0.0275(10) 0.0282(9) 0.0272(10) 0.0079(8) 0.0075(8) 0.0162(8)
C21 0.0280(10) 0.0328(10) 0.0307(10) 0.0095(8) 0.0080(8) 0.0169(8)
C22 0.0309(11) 0.0354(11) 0.0448(13) 0.0129(9) 0.0135(9) 0.0175(9)
C23 0.0447(13) 0.0395(12) 0.0430(13) 0.0195(10) 0.0236(10) 0.0226(10)
C24 0.0491(13) 0.0396(12) 0.0309(11) 0.0159(9) 0.0138(10) 0.0243(10)
C25 0.0349(11) 0.0345(10) 0.0291(10) 0.0093(8) 0.0052(8) 0.0207(9)
C26 0.0345(11) 0.0276(10) 0.0358(11) 0.0031(8) 0.0032(9) 0.0197(9)
C27 0.0639(16) 0.0403(12) 0.0525(15) 0.0173(11) 0.0183(12) 0.0356(12)
C28 0.088(2) 0.0498(15) 0.079(2) 0.0238(14) 0.0256(17) 0.0537(16)
C29 0.0650(17) 0.0457(14) 0.0736(19) -0.0053(13) 0.0059(15) 0.0409(14)
C30 0.0682(18) 0.0632(17) 0.0407(14) -0.0097(12) 0.0000(12) 0.0454(15)
C31 0.0627(16) 0.0522(14) 0.0345(12) 0.0018(10) 0.0018(11) 0.0428(13)
C32 0.0315(10) 0.0266(9) 0.0253(10) 0.0093(8) 0.0077(8) 0.0149(8)
C33 0.0403(12) 0.0401(12) 0.0519(14) 0.0082(10) 0.0195(11) 0.0210(10)
C34 0.0356(13) 0.0575(15) 0.0613(17) 0.0112(13) 0.0235(12) 0.0186(11)
C35 0.0357(12) 0.0432(13) 0.0411(13) 0.0136(10) 0.0119(10) 0.0064(10)
C36 0.0394(12) 0.0294(11) 0.0458(13) 0.0062(9) 0.0059(10) 0.0118(9)
C37 0.0302(10) 0.0314(10) 0.0410(12) 0.0036(9) 0.0056(9) 0.0156(9)
C38 0.0323(10) 0.0224(9) 0.0256(10) 0.0060(7) 0.0042(8) 0.0127(8)
C39 0.0327(11) 0.0383(11) 0.0319(11) 0.0114(9) 0.0041(9) 0.0104(9)
C40 0.0432(13) 0.0407(12) 0.0314(12) 0.0109(9) -0.0007(10) 0.0102(10)
C41 0.0535(14) 0.0279(10) 0.0323(11) 0.0110(9) 0.0133(10) 0.0137(10)
C42 0.0395(12) 0.0265(10) 0.0423(12) 0.0124(9) 0.0154(10) 0.0146(9)
C43 0.0324(10) 0.0217(9) 0.0347(11) 0.0077(8) 0.0051(8) 0.0121(8)
C44 0.0305(10) 0.0231(9) 0.0233(9) 0.0044(7) 0.0020(8) 0.0104(8)
C45 0.0277(10) 0.0240(9) 0.0313(10) 0.0066(8) -0.0021(8) 0.0062(8)
C46 0.0209(9) 0.0398(11) 0.0339(11) 0.0109(9) 0.0020(8) 0.0048(8)
C47 0.0224(9) 0.0444(12) 0.0263(10) 0.0078(9) 0.0046(8) 0.0137(9)
C48 0.0216(9) 0.0328(10) 0.0201(9) 0.0038(7) 0.0002(7) 0.0152(8)
C49 0.0256(9) 0.0332(10) 0.0197(9) 0.0008(7) 0.0023(7) 0.0181(8)
C50 0.0718(17) 0.0208(10) 0.0397(13) 0.0026(9) 0.0280(12) 0.0104(10)
C51 0.0268(9) 0.0316(10) 0.0206(9) 0.0024(7) 0.0014(7) 0.0148(8)
C52 0.0297(10) 0.0315(10) 0.0259(10) 0.0057(8) 0.0029(8) 0.0167(8)
C53 0.0344(11) 0.0391(11) 0.0377(12) 0.0164(9) 0.0050(9) 0.0165(9)
C54 0.0380(12) 0.0663(16) 0.0306(11) 0.0237(11) 0.0108(9) 0.0271(12)
C55 0.0476(13) 0.0623(15) 0.0230(11) 0.0062(10) 0.0077(10) 0.0295(12)
C56 0.0390(12) 0.0400(12) 0.0239(10) -0.0026(9) 0.0021(9) 0.0176(10)
C57 0.0345(10) 0.0242(9) 0.0241(10) -0.0020(7) -0.0009(8) 0.0131(8)
C58 0.0456(12) 0.0310(10) 0.0263(10) 0.0030(8) 0.0042(9) 0.0170(9)
C59 0.0583(15) 0.0310(11) 0.0315(11) 0.0060(9) 0.0043(10) 0.0150(11)
C60 0.0724(17) 0.0283(11) 0.0440(14) 0.0016(10) -0.0016(13) 0.0265(12)
C61 0.0605(16) 0.0403(13) 0.0515(15) 0.0041(11) 0.0086(12) 0.0334(12)
C62 0.0422(12) 0.0329(11) 0.0421(13) 0.0022(9) 0.0070(10) 0.0197(10)
C63 0.0261(9) 0.0348(10) 0.0190(9) 0.0032(8) 0.0025(7) 0.0119(8)
C64 0.0280(10) 0.0400(11) 0.0267(10) 0.0065(8) 0.0033(8) 0.0151(9)
C65 0.0386(12) 0.0601(15) 0.0288(11) 0.0135(10) 0.0056(9) 0.0276(11)
C66 0.0273(11) 0.0712(17) 0.0309(12) 0.0123(11) 0.0003(9) 0.0167(11)
C67 0.0288(11) 0.0540(15) 0.0350(12) 0.0052(11) -0.0033(9) 0.0012(10)
C68 0.0341(11) 0.0372(11) 0.0298(11) 0.0043(9) 0.0007(9) 0.0075(9)
C69 0.0308(10) 0.0257(9) 0.0212(9) 0.0047(7) 0.0049(8) 0.0129(8)
C70 0.0401(11) 0.0253(9) 0.0277(10) 0.0069(8) 0.0116(9) 0.0140(8)
C71 0.0497(13) 0.0270(10) 0.0371(12) 0.0062(9) 0.0151(10) 0.0107(10)
C72 0.0400(13) 0.0402(13) 0.0477(14) 0.0078(11) 0.0161(11) 0.0058(10)
C73 0.0373(12) 0.0507(14) 0.0536(15) 0.0050(12) 0.0193(11) 0.0185(11)
C74 0.0378(12) 0.0346(11) 0.0427(13) 0.0012(9) 0.0110(10) 0.0184(9)
C75 0.0396(11) 0.0229(9) 0.0289(10) 0.0040(8) 0.0101(8) 0.0186(8)
C76 0.0772(18) 0.0464(13) 0.0370(13) 0.0081(10) 0.0055(12) 0.0441(14)
C77 0.109(3) 0.0634(18) 0.0611(18) 0.0227(14) 0.0193(17) 0.0695(19)
C78 0.104(2) 0.0416(14) 0.075(2) 0.0135(14) 0.0354(18) 0.0518(16)
C79 0.082(2) 0.0389(13) 0.0535(16) -0.0090(12) 0.0132(14) 0.0336(14)
C80 0.0587(15) 0.0340(11) 0.0345(12) -0.0015(9) 0.0059(10) 0.0272(11)
C81 0.0348(10) 0.0298(10) 0.0242(9) 0.0031(8) 0.0060(8) 0.0208(8)
C82 0.0481(13) 0.0299(10) 0.0295(11) 0.0048(8) 0.0050(9) 0.0229(10)
C83 0.0677(17) 0.0474(13) 0.0294(11) 0.0078(10) 0.0037(11) 0.0406(13)
C84 0.0541(15) 0.0746(18) 0.0331(12) 0.0035(12) -0.0004(11) 0.0480(15)
C85 0.0336(12) 0.0721(18) 0.0448(14) 0.0055(13) 0.0011(11) 0.0259(12)
C86 0.0334(11) 0.0498(13) 0.0361(12) 0.0126(10) 0.0079(9) 0.0186(10)
P5 0.0433(3) 0.0273(3) 0.0352(3) 0.0010(2) 0.0083(3) 0.0084(2)
F1A 0.060(3) 0.0479(15) 0.087(3) 0.0142(19) 0.039(2) 0.0042(16)
F2A 0.081(3) 0.062(2) 0.0486(18) -0.0023(14) -0.0132(17) 0.044(2)
F3A 0.073(3) 0.0337(17) 0.062(2) 0.0053(15) 0.039(2) 0.0154(19)
F4A 0.0544(19) 0.0514(18) 0.080(2) 0.0035(14) -0.0074(14) 0.0316(13)
F5A 0.056(3) 0.0369(14) 0.0331(19) -0.0032(13) 0.0058(19) 0.0149(17)
F6A 0.0403(14) 0.0350(15) 0.0447(16) -0.0170(10) -0.0089(11) 0.0082(11)
F1B 0.048(5) 0.052(4) 0.081(8) 0.013(5) 0.030(5) -0.002(4)
F2B 0.134(13) 0.043(5) 0.136(9) 0.013(5) -0.076(9) 0.025(7)
F3B 0.017(4) 0.098(10) 0.120(11) -0.038(7) -0.009(5) 0.002(5)
F4B 0.26(2) 0.130(15) 0.195(17) 0.001(12) -0.090(15) 0.121(15)
F5B 0.086(11) 0.064(6) 0.044(5) -0.023(4) -0.008(7) 0.034(8)
F6B 0.163(14) 0.26(2) 0.169(14) -0.118(14) -0.089(11) 0.154(16)
P6 0.0315(4) 0.0931(6) 0.0743(6) 0.0447(5) 0.0079(3) 0.0045(4)
F7 0.1189(18) 0.0896(15) 0.0920(15) 0.0507(13) 0.0433(14) 0.0220(13)
F8 0.0896(15) 0.1327(19) 0.0916(15) 0.0563(14) 0.0413(12) 0.0520(14)
F9A 0.0392(17) 0.077(2) 0.095(3) 0.003(2) 0.0069(18) 0.0019(15)
F10A 0.133(5) 0.068(2) 0.073(2) 0.0313(19) 0.041(3) 0.056(3)
F11A 0.0376(19) 0.132(5) 0.130(4) 0.028(4) -0.016(2) -0.002(2)
F12A 0.118(4) 0.109(3) 0.085(3) 0.043(2) 0.027(3) 0.055(3)
F9B 0.082(5) 0.074(4) 0.075(4) -0.024(3) 0.029(4) 0.002(3)
F10B 0.092(5) 0.208(10) 0.084(4) 0.062(5) 0.029(4) 0.079(6)
F11B 0.101(5) 0.082(4) 0.069(4) 0.012(3) 0.024(3) -0.026(4)
F12B 0.065(5) 0.191(11) 0.159(8) 0.103(8) 0.017(5) 0.056(6)

loop_
_atom_type_symbol
_atom_type_description
_atom_type_scat_dispersion_real
_atom_type_scat_dispersion_imag
_atom_type_scat_source
C C 0.0033 0.0016 'International Tables Vol C Tables 4.2.6.8 and 6.1.1.4'
H H 0.0000 0.0000 'International Tables Vol C Tables 4.2.6.8 and 6.1.1.4'
Cu Cu 0.3201 1.2651 'International Tables Vol C Tables 4.2.6.8 and 6.1.1.4'
F F 0.0171 0.0103 'International Tables Vol C Tables 4.2.6.8 and 6.1.1.4'
N N 0.0061 0.0033 'International Tables Vol C Tables 4.2.6.8 and 6.1.1.4'
P P 0.1023 0.0942 'International Tables Vol C Tables 4.2.6.8 and 6.1.1.4'

loop_
_geom_angle_atom_site_label_1
_geom_angle_atom_site_label_2
_geom_angle_atom_site_label_3
_geom_angle
N4 Cu1 N1 174.09(7)
N4 Cu1 Cu2 94.84(5)
N1 Cu1 Cu2 87.51(5)
N6 Cu2 N3 137.90(6)
N6 Cu2 N5 83.41(6)
N3 Cu2 N5 117.87(6)
N6 Cu2 N2 112.92(6)
N3 Cu2 N2 82.58(6)
N5 Cu2 N2 129.23(6)
N6 Cu2 Cu1 70.58(4)
N3 Cu2 Cu1 67.45(4)
N5 Cu2 Cu1 115.77(4)
N2 Cu2 Cu1 114.99(4)
N1 P1 C20 107.44(8)
N1 P1 C14 114.26(9)
C20 P1 C14 106.00(9)
N1 P1 C8 113.64(10)
C20 P1 C8 109.17(9)
C14 P1 C8 106.01(10)
N2 P2 C32 110.25(9)
N2 P2 C38 114.73(9)
C32 P2 C38 104.90(9)
N2 P2 C26 114.85(9)
C32 P2 C26 105.60(9)
C38 P2 C26 105.65(9)
N4 P3 C63 110.20(8)
N4 P3 C57 111.34(9)
C63 P3 C57 108.96(9)
N4 P3 C51 112.17(9)
C63 P3 C51 103.76(9)
C57 P3 C51 110.12(9)
N5 P4 C69 109.20(9)
N5 P4 C75 113.76(9)
C69 P4 C75 107.05(9)
N5 P4 C81 115.93(9)
C69 P4 C81 105.98(9)
C75 P4 C81 104.28(9)
C6 N1 P1 119.48(12)
C6 N1 Cu1 119.39(12)
P1 N1 Cu1 118.90(9)
C7 N2 P2 118.90(13)
C7 N2 Cu2 107.84(11)
P2 N2 Cu2 132.64(9)
C1 N3 C5 118.58(17)
C1 N3 Cu2 115.07(13)
C5 N3 Cu2 125.82(13)
C49 N4 P3 116.07(11)
C49 N4 Cu1 115.99(11)
P3 N4 Cu1 127.38(9)
C50 N5 P4 117.23(13)
C50 N5 Cu2 108.95(12)
P4 N5 Cu2 132.42(9)
C44 N6 C48 118.27(16)
C44 N6 Cu2 114.40(12)
C48 N6 Cu2 127.16(13)
N3 C1 C2 121.85(19)
N3 C1 C7 117.57(17)
C2 C1 C7 120.57(18)
C3 C2 C1 119.6(2)
C3 C2 H2 120.2
C1 C2 H2 120.2
C2 C3 C4 118.7(2)
C2 C3 H3 120.6
C4 C3 H3 120.6
C5 C4 C3 119.5(2)
C5 C4 H4 120.2
C3 C4 H4 120.2
N3 C5 C4 121.69(19)
N3 C5 C6 115.92(17)
C4 C5 C6 122.38(19)
N1 C6 C5 110.57(15)
N1 C6 H6A 109.5
C5 C6 H6A 109.5
N1 C6 H6B 109.5
C5 C6 H6B 109.5
H6A C6 H6B 108.1
N2 C7 C1 112.80(15)
N2 C7 H7A 109.0
C1 C7 H7A 109.0
N2 C7 H7B 109.0
C1 C7 H7B 109.0
H7A C7 H7B 107.8
C13 C8 C9 119.7(2)
C13 C8 P1 118.14(17)
C9 C8 P1 122.1(2)
C8 C9 C10 118.5(3)
C8 C9 H9 120.7
C10 C9 H9 120.7
C11 C10 C9 120.6(3)
C11 C10 H10 119.7
C9 C10 H10 119.7
C12 C11 C10 120.9(3)
C12 C11 H11 119.5
C10 C11 H11 119.5
C11 C12 C13 119.9(3)
C11 C12 H12 120.1
C13 C12 H12 120.1
C12 C13 C8 120.2(3)
C12 C13 H13 119.9
C8 C13 H13 119.9
C15 C14 C19 119.43(19)
C15 C14 P1 119.44(15)
C19 C14 P1 121.09(16)
C14 C15 C16 120.4(2)
C14 C15 H15 119.8
C16 C15 H15 119.8
C17 C16 C15 119.8(2)
C17 C16 H16 120.1
C15 C16 H16 120.1
C18 C17 C16 120.3(2)
C18 C17 H17 119.9
C16 C17 H17 119.9
C17 C18 C19 120.3(2)
C17 C18 H18 119.9
C19 C18 H18 119.9
C18 C19 C14 119.8(2)
C18 C19 H19 120.1
C14 C19 H19 120.1
C25 C20 C21 119.34(18)
C25 C20 P1 121.82(15)
C21 C20 P1 118.73(15)
C22 C21 C20 120.10(19)
C22 C21 H21 120.0
C20 C21 H21 120.0
C23 C22 C21 120.1(2)
C23 C22 H22 119.9
C21 C22 H22 119.9
C22 C23 C24 120.1(2)
C22 C23 H23 119.9
C24 C23 H23 119.9
C25 C24 C23 120.1(2)
C25 C24 H24 120.0
C23 C24 H24 120.0
C24 C25 C20 120.2(2)
C24 C25 H25 119.9
C20 C25 H25 119.9
C27 C26 C31 118.77(19)
C27 C26 P2 122.48(17)
C31 C26 P2 118.65(16)
C26 C27 C28 120.2(2)
C26 C27 H27 119.9
C28 C27 H27 119.9
C29 C28 C27 120.4(3)
C29 C28 H28 119.8
C27 C28 H28 119.8
C30 C29 C28 120.1(2)
C30 C29 H29 120.0
C28 C29 H29 120.0
C29 C30 C31 120.4(2)
C29 C30 H30 119.8
C31 C30 H30 119.8
C30 C31 C26 120.2(2)
C30 C31 H31 119.9
C26 C31 H31 119.9
C37 C32 C33 118.43(19)
C37 C32 P2 119.30(15)
C33 C32 P2 122.15(16)
C34 C33 C32 120.5(2)
C34 C33 H33 119.7
C32 C33 H33 119.7
C35 C34 C33 120.2(2)
C35 C34 H34 119.9
C33 C34 H34 119.9
C36 C35 C34 119.7(2)
C36 C35 H35 120.2
C34 C35 H35 120.2
C35 C36 C37 120.2(2)
C35 C36 H36 119.9
C37 C36 H36 119.9
C36 C37 C32 120.9(2)
C36 C37 H37 119.6
C32 C37 H37 119.6
C43 C38 C39 118.79(19)
C43 C38 P2 119.22(15)
C39 C38 P2 121.99(16)
C40 C39 C38 120.1(2)
C40 C39 H39 120.0
C38 C39 H39 120.0
C41 C40 C39 120.3(2)
C41 C40 H40 119.9
C39 C40 H40 119.9
C40 C41 C42 120.4(2)
C40 C41 H41 119.8
C42 C41 H41 119.8
C41 C42 C43 119.7(2)
C41 C42 H42 120.2
C43 C42 H42 120.2
C42 C43 C38 120.7(2)
C42 C43 H43 119.6
C38 C43 H43 119.6
N6 C44 C45 122.21(18)
N6 C44 C50 118.99(17)
C45 C44 C50 118.79(17)
C46 C45 C44 119.24(18)
C46 C45 H45 120.4
C44 C45 H45 120.4
C45 C46 C47 118.98(19)
C45 C46 H46 120.5
C47 C46 H46 120.5
C48 C47 C46 119.27(19)
C48 C47 H47 120.4
C46 C47 H47 120.4
N6 C48 C47 121.97(17)
N6 C48 C49 116.43(16)
C47 C48 C49 121.58(17)
N4 C49 C48 109.92(14)
N4 C49 H49A 109.7
C48 C49 H49A 109.7
N4 C49 H49B 109.7
C48 C49 H49B 109.7
H49A C49 H49B 108.2
N5 C50 C44 114.22(16)
N5 C50 H50A 108.7
C44 C50 H50A 108.7
N5 C50 H50B 108.7
C44 C50 H50B 108.7
H50A C50 H50B 107.6
C52 C51 C56 119.04(19)
C52 C51 P3 117.37(14)
C56 C51 P3 123.16(16)
C53 C52 C51 120.38(19)
C53 C52 H52 119.8
C51 C52 H52 119.8
C54 C53 C52 119.9(2)
C54 C53 H53 120.1
C52 C53 H53 120.1
C53 C54 C55 120.4(2)
C53 C54 H54 119.8
C55 C54 H54 119.8
C56 C55 C54 120.0(2)
C56 C55 H55 120.0
C54 C55 H55 120.0
C55 C56 C51 120.2(2)
C55 C56 H56 119.9
C51 C56 H56 119.9
C62 C57 C58 119.13(19)
C62 C57 P3 124.77(17)
C58 C57 P3 115.81(15)
C59 C58 C57 120.2(2)
C59 C58 H58 119.9
C57 C58 H58 119.9
C60 C59 C58 120.0(2)
C60 C59 H59 120.0
C58 C59 H59 120.0
C61 C60 C59 120.3(2)
C61 C60 H60 119.8
C59 C60 H60 119.8
C60 C61 C62 120.5(2)
C60 C61 H61 119.7
C62 C61 H61 119.7
C61 C62 C57 119.9(2)
C61 C62 H62 120.1
C57 C62 H62 120.1
C68 C63 C64 119.60(19)
C68 C63 P3 122.84(17)
C64 C63 P3 117.33(15)
C65 C64 C63 120.0(2)
C65 C64 H64 120.0
C63 C64 H64 120.0
C66 C65 C64 119.9(2)
C66 C65 H65 120.0
C64 C65 H65 120.0
C67 C66 C65 120.3(2)
C67 C66 H66 119.8
C65 C66 H66 119.8
C66 C67 C68 120.6(2)
C66 C67 H67 119.7
C68 C67 H67 119.7
C63 C68 C67 119.5(2)
C63 C68 H68 120.2
C67 C68 H68 120.2
C74 C69 C70 119.12(19)
C74 C69 P4 122.09(15)
C70 C69 P4 118.74(15)
C71 C70 C69 120.27(19)
C71 C70 H70 119.9
C69 C70 H70 119.9
C72 C71 C70 120.1(2)
C72 C71 H71 120.0
C70 C71 H71 120.0
C73 C72 C71 120.0(2)
C73 C72 H72 120.0
C71 C72 H72 120.0
C72 C73 C74 120.6(2)
C72 C73 H73 119.7
C74 C73 H73 119.7
C73 C74 C69 119.9(2)
C73 C74 H74 120.0
C69 C74 H74 120.0
C76 C75 C80 118.95(19)
C76 C75 P4 119.01(16)
C80 C75 P4 122.03(16)
C77 C76 C75 120.2(2)
C77 C76 H76 119.9
C75 C76 H76 119.9
C78 C77 C76 120.4(3)
C78 C77 H77 119.8
C76 C77 H77 119.8
C79 C78 C77 120.1(2)
C79 C78 H78 120.0
C77 C78 H78 120.0
C78 C79 C80 119.9(2)
C78 C79 H79 120.0
C80 C79 H79 120.0
C79 C80 C75 120.5(2)
C79 C80 H80 119.8
C75 C80 H80 119.8
C82 C81 C86 118.58(19)
C82 C81 P4 122.88(16)
C86 C81 P4 118.55(16)
C83 C82 C81 120.3(2)
C83 C82 H82 119.8
C81 C82 H82 119.8
C84 C83 C82 120.3(2)
C84 C83 H83 119.9
C82 C83 H83 119.9
C85 C84 C83 119.9(2)
C85 C84 H84 120.0
C83 C84 H84 120.0
C84 C85 C86 120.8(2)
C84 C85 H85 119.6
C86 C85 H85 119.6
C85 C86 C81 120.1(2)
C85 C86 H86 119.9
C81 C86 H86 119.9
F4B P5 F2B 154.2(16)
F4B P5 F6B 68.8(17)
F2B P5 F6B 93.6(12)
F4B P5 F5B 88.7(11)
F2B P5 F5B 106.0(10)
F6B P5 F5B 157.2(14)
F4B P5 F3B 102.5(15)
F2B P5 F3B 97.3(10)
F6B P5 F3B 94.1(11)
F5B P5 F3B 94.7(10)
F1A P5 F3A 175.0(3)
F1A P5 F6A 94.1(2)
F3A P5 F6A 88.2(2)
F1A P5 F4A 97.5(3)
F3A P5 F4A 86.8(3)
F6A P5 F4A 93.8(2)
F1A P5 F5A 89.1(3)
F3A P5 F5A 88.3(3)
F6A P5 F5A 174.5(3)
F4A P5 F5A 90.3(3)
F1A P5 F2A 88.1(2)
F3A P5 F2A 87.6(3)
F6A P5 F2A 87.73(19)
F4A P5 F2A 174.1(3)
F5A P5 F2A 87.8(3)
F4B P5 F1B 67.6(14)
F2B P5 F1B 90.7(7)
F6B P5 F1B 77.2(10)
F5B P5 F1B 90.9(8)
F3B P5 F1B 168.5(8)
P5 F1B F4B 49.4(8)
P5 F4B F6B 57.7(12)
P5 F4B F1B 63.0(13)
F6B F4B F1B 71.5(16)
P5 F6B F4B 53.5(11)
F9B P6 F12B 94.0(6)
F11A P6 F10A 98.5(3)
F9B P6 F7 78.9(2)
F11A P6 F7 96.8(2)
F12B P6 F7 83.4(4)
F10A P6 F7 93.30(18)
F9B P6 F8 102.2(3)
F11A P6 F8 84.1(2)
F12B P6 F8 98.8(4)
F10A P6 F8 84.10(18)
F7 P6 F8 177.36(15)
F11A P6 F9A 164.2(3)
F10A P6 F9A 89.5(2)
F7 P6 F9A 96.31(19)
F8 P6 F9A 83.19(19)
F9B P6 F10B 91.4(5)
F12B P6 F10B 160.0(5)
F7 P6 F10B 78.7(3)
F8 P6 F10B 98.8(3)
F11A P6 F12A 86.8(3)
F10A P6 F12A 168.6(2)
F7 P6 F12A 96.16(16)
F8 P6 F12A 86.36(17)
F9A P6 F12A 83.1(2)
F9B P6 F11B 162.5(3)
F12B P6 F11B 85.9(5)
F7 P6 F11B 83.7(2)
F8 P6 F11B 95.1(2)
F10B P6 F11B 83.2(5)

loop_
_geom_bond_atom_site_label_1
_geom_bond_atom_site_label_2
_geom_bond_distance
Cu1 N4 1.8672(15)
Cu1 N1 1.8807(15)
Cu1 Cu2 2.8863(3)
Cu2 N6 2.0108(16)
Cu2 N3 2.0117(16)
Cu2 N5 2.1305(15)
Cu2 N2 2.1363(15)
P1 N1 1.5874(16)
P1 C20 1.798(2)
P1 C14 1.8020(19)
P1 C8 1.805(2)
P2 N2 1.5816(16)
P2 C32 1.798(2)
P2 C38 1.805(2)
P2 C26 1.8121(19)
P3 N4 1.5965(15)
P3 C63 1.794(2)
P3 C57 1.803(2)
P3 C51 1.808(2)
P4 N5 1.5944(16)
P4 C69 1.792(2)
P4 C75 1.8060(18)
P4 C81 1.811(2)
N1 C6 1.480(2)
N2 C7 1.471(2)
N3 C1 1.343(2)
N3 C5 1.355(2)
N4 C49 1.491(2)
N5 C50 1.461(3)
N6 C44 1.344(2)
N6 C48 1.354(2)
C1 C2 1.379(3)
C1 C7 1.503(3)
C2 C3 1.373(4)
C2 H2 0.9500
C3 C4 1.383(3)
C3 H3 0.9500
C4 C5 1.372(3)
C4 H4 0.9500
C5 C6 1.502(3)
C6 H6A 0.9900
C6 H6B 0.9900
C7 H7A 0.9900
C7 H7B 0.9900
C8 C13 1.390(3)
C8 C9 1.396(3)
C9 C10 1.399(4)
C9 H9 0.9500
C10 C11 1.372(5)
C10 H10 0.9500
C11 C12 1.356(5)
C11 H11 0.9500
C12 C13 1.389(3)
C12 H12 0.9500
C13 H13 0.9500
C14 C15 1.383(3)
C14 C19 1.394(3)
C15 C16 1.386(3)
C15 H15 0.9500
C16 C17 1.384(3)
C16 H16 0.9500
C17 C18 1.370(4)
C17 H17 0.9500
C18 C19 1.388(3)
C18 H18 0.9500
C19 H19 0.9500
C20 C25 1.389(3)
C20 C21 1.397(3)
C21 C22 1.382(3)
C21 H21 0.9500
C22 C23 1.381(3)
C22 H22 0.9500
C23 C24 1.384(3)
C23 H23 0.9500
C24 C25 1.382(3)
C24 H24 0.9500
C25 H25 0.9500
C26 C27 1.387(3)
C26 C31 1.389(3)
C27 C28 1.388(3)
C27 H27 0.9500
C28 C29 1.367(4)
C28 H28 0.9500
C29 C30 1.366(4)
C29 H29 0.9500
C30 C31 1.386(3)
C30 H30 0.9500
C31 H31 0.9500
C32 C37 1.387(3)
C32 C33 1.389(3)
C33 C34 1.383(3)
C33 H33 0.9500
C34 C35 1.378(4)
C34 H34 0.9500
C35 C36 1.376(3)
C35 H35 0.9500
C36 C37 1.379(3)
C36 H36 0.9500
C37 H37 0.9500
C38 C43 1.393(3)
C38 C39 1.394(3)
C39 C40 1.383(3)
C39 H39 0.9500
C40 C41 1.375(3)
C40 H40 0.9500
C41 C42 1.378(3)
C41 H41 0.9500
C42 C43 1.381(3)
C42 H42 0.9500
C43 H43 0.9500
C44 C45 1.389(3)
C44 C50 1.501(3)
C45 C46 1.371(3)
C45 H45 0.9500
C46 C47 1.386(3)
C46 H46 0.9500
C47 C48 1.380(3)
C47 H47 0.9500
C48 C49 1.508(3)
C49 H49A 0.9900
C49 H49B 0.9900
C50 H50A 0.9900
C50 H50B 0.9900
C51 C52 1.393(3)
C51 C56 1.395(3)
C52 C53 1.383(3)
C52 H52 0.9500
C53 C54 1.378(3)
C53 H53 0.9500
C54 C55 1.382(4)
C54 H54 0.9500
C55 C56 1.382(3)
C55 H55 0.9500
C56 H56 0.9500
C57 C62 1.390(3)
C57 C58 1.394(3)
C58 C59 1.385(3)
C58 H58 0.9500
C59 C60 1.374(4)
C59 H59 0.9500
C60 C61 1.372(4)
C60 H60 0.9500
C61 C62 1.384(3)
C61 H61 0.9500
C62 H62 0.9500
C63 C68 1.389(3)
C63 C64 1.397(3)
C64 C65 1.385(3)
C64 H64 0.9500
C65 C66 1.381(3)
C65 H65 0.9500
C66 C67 1.370(4)
C66 H66 0.9500
C67 C68 1.392(3)
C67 H67 0.9500
C68 H68 0.9500
C69 C74 1.389(3)
C69 C70 1.392(3)
C70 C71 1.383(3)
C70 H70 0.9500
C71 C72 1.380(3)
C71 H71 0.9500
C72 C73 1.371(3)
C72 H72 0.9500
C73 C74 1.385(3)
C73 H73 0.9500
C74 H74 0.9500
C75 C76 1.386(3)
C75 C80 1.388(3)
C76 C77 1.378(3)
C76 H76 0.9500
C77 C78 1.376(4)
C77 H77 0.9500
C78 C79 1.370(4)
C78 H78 0.9500
C79 C80 1.383(3)
C79 H79 0.9500
C80 H80 0.9500
C81 C82 1.393(3)
C81 C86 1.394(3)
C82 C83 1.383(3)
C82 H82 0.9500
C83 C84 1.374(4)
C83 H83 0.9500
C84 C85 1.367(4)
C84 H84 0.9500
C85 C86 1.379(3)
C85 H85 0.9500
C86 H86 0.9500
P5 F4B 1.43(2)
P5 F2B 1.444(14)
P5 F6B 1.508(17)
P5 F5B 1.52(2)
P5 F3B 1.548(15)
P5 F1A 1.567(4)
P5 F3A 1.597(5)
P5 F6A 1.599(3)
P5 F4A 1.603(5)
P5 F5A 1.622(7)
P5 F2A 1.629(5)
P5 F1B 1.682(11)
F1B F4B 1.75(3)
F4B F6B 1.66(4)
P6 F9B 1.472(6)
P6 F11A 1.504(3)
P6 F12B 1.511(6)
P6 F10A 1.525(4)
P6 F7 1.580(2)
P6 F8 1.590(2)
P6 F9A 1.632(4)
P6 F10B 1.645(7)
P6 F12A 1.688(4)
P6 F11B 1.766(6)
